data_7120415
loop_
_publ_author_name
'Peng, Guang'
'Yang, Yi'
'Tang, Yu-Huan'
'Luo, Min'
'Yan, Tao'
'Zhou, Yuqiao'
'Lin, Chensheng'
'Lin, Zheshuai'
'Ye, Ning'

_publ_section_title
;
 Collaborative Enhancement from Pb2+ and F- in Pb2(NO3)2(H2O)F2 Generates
 the Largest Second Harmonic Generation Effect Among Nitrates
;
_journal_name_full 'Chem. Commun.'
_journal_paper_doi 10.1039/C7CC04340F
_journal_year 2017
_chemical_formula_sum 'F2 N2 O7 Pb2'
_chemical_formula_weight 592.40
_chemical_name_systematic Pb2(NO3)2(H2O)F2
_space_group_IT_number 38
_symmetry_cell_setting orthorhombic
_symmetry_space_group_name_Hall 'A 2 -2'
_symmetry_space_group_name_H-M 'A m m 2'
_atom_sites_solution_primary direct
_atom_sites_solution_secondary difmap
_audit_creation_method SHELXL-97
_audit_update_record
;
2017-05-17 deposited with the CCDC.
2017-07-10 downloaded from the CCDC.
;
_cell_angle_alpha 90.00
_cell_angle_beta 90.00
_cell_angle_gamma 90.00
_cell_formula_units_Z 2
_cell_length_a 5.1684(12)
_cell_length_b 15.051(3)
_cell_length_c 4.9061(12)
_cell_measurement_reflns_used 565
_cell_measurement_temperature 173(2)
_cell_measurement_theta_max 27.5050
_cell_measurement_theta_min 2.7066
_cell_volume 381.64(15)
_computing_cell_refinement 'CrystalClear (Rigaku Inc., 2008)'
_computing_data_collection 'CrystalClear (Rigaku Inc., 2008)'
_computing_data_reduction 'CrystalClear (Rigaku Inc., 2008)'
_computing_structure_refinement 'SHELXL-97 (Sheldrick, 1997)'
_computing_structure_solution 'SHELXS-97 (Sheldrick, 1990)'
_diffrn_ambient_temperature 173(2)
_diffrn_detector_area_resol_mean 14.6306
_diffrn_measured_fraction_theta_full 0.996
_diffrn_measured_fraction_theta_max 0.996
_diffrn_measurement_device
;
Mercury70 (2x2 bin mode)
;
_diffrn_measurement_method CCD_Profile_fitting
_diffrn_radiation_monochromator graphite
_diffrn_radiation_source 'fine-focus sealed tube'
_diffrn_radiation_type MoK\a
_diffrn_radiation_wavelength 0.71073
_diffrn_reflns_av_R_equivalents 0.0611
_diffrn_reflns_av_sigmaI/netI 0.0696
_diffrn_reflns_limit_h_max 6
_diffrn_reflns_limit_h_min -6
_diffrn_reflns_limit_k_max 19
_diffrn_reflns_limit_k_min -19
_diffrn_reflns_limit_l_max 6
_diffrn_reflns_limit_l_min -6
_diffrn_reflns_number 1455
_diffrn_reflns_theta_full 27.42
_diffrn_reflns_theta_max 27.42
_diffrn_reflns_theta_min 2.71
_exptl_absorpt_coefficient_mu 44.109
_exptl_absorpt_correction_T_max 1.0000
_exptl_absorpt_correction_T_min 0.4590
_exptl_absorpt_correction_type multi-scan
_exptl_crystal_colour White
_exptl_crystal_density_diffrn 5.155
_exptl_crystal_density_method 'not measured'
_exptl_crystal_description Prism
_exptl_crystal_F_000 504
_exptl_crystal_preparation ', Nonlinear optical property'
_exptl_crystal_recrystallization_method 'hydrothermal method'
_exptl_crystal_size_max 0.1000
_exptl_crystal_size_mid 0.0500
_exptl_crystal_size_min 0.0500
_refine_diff_density_max 1.709
_refine_diff_density_min -1.757
_refine_diff_density_rms 0.355
_refine_ls_abs_structure_details 'Flack H D (1983), Acta Cryst. A39, 876-881'
_refine_ls_abs_structure_Flack 0.00
_refine_ls_extinction_method none
_refine_ls_goodness_of_fit_ref 0.986
_refine_ls_matrix_type full
_refine_ls_number_parameters 38
_refine_ls_number_reflns 504
_refine_ls_number_restraints 1
_refine_ls_restrained_S_all 0.985
_refine_ls_R_factor_all 0.0361
_refine_ls_R_factor_gt 0.0335
_refine_ls_shift/su_max 0.000
_refine_ls_shift/su_mean 0.000
_refine_ls_structure_factor_coef Fsqd
_refine_ls_weighting_details 'calc w=1/[\s^2^(Fo^2^)+(0.0228P)^2^+0.0000P] where P=(Fo^2^+2Fc^2^)/3'
_refine_ls_weighting_scheme calc
_refine_ls_wR_factor_gt 0.0651
_refine_ls_wR_factor_ref 0.0662
_reflns_number_gt 448
_reflns_number_total 504
_reflns_threshold_expression >2sigma(I)
_cod_data_source_file c7cc04340f2.cif
_cod_data_source_block a
_cod_depositor_comments
;
The following automatic conversions were performed:

'_exptl_absorpt_correction_type' value 'Multi-scan' changed to
'multi-scan' according to
/home/data/users/saulius/crontab/automatic-downloads/rss-feeds/RSC/lib/dictionaries/cif_core.dic
dictionary named 'cif_core.dic' version 2.4.2 from 2011-04-26.

Automatic conversion script
Id: cif_fix_values 4973 2017-02-22 13:04:09Z antanas 
;
_cod_original_sg_symbol_H-M Amm2
_cod_database_code 7120415

loop_
_symmetry_equiv_pos_as_xyz
'x, y, z'
'-x, -y, z'
'-x, y, z'
'x, -y, z'
'x, y+1/2, z+1/2'
'-x, -y+1/2, z+1/2'
'-x, y+1/2, z+1/2'
'x, -y+1/2, z+1/2'

loop_
_atom_site_label
_atom_site_type_symbol
_atom_site_fract_x
_atom_site_fract_y
_atom_site_fract_z
_atom_site_U_iso_or_equiv
_atom_site_adp_type
_atom_site_occupancy
_atom_site_symmetry_multiplicity
_atom_site_calc_flag
_atom_site_refinement_flags
Pb1 Pb 0.0000 0.37902(4) 1.4985(4) 0.0215(2) Uani 1 2 d S
O2 O -0.5000 0.3827(9) 1.671(3) 0.025(3) Uani 1 2 d S
O1 O -0.2881(18) 0.3126(7) 1.990(6) 0.041(3) Uani 1 1 d .
N6 N -0.5000 0.3377(12) 1.888(3) 0.023(4) Uani 1 2 d S
F3 F 0.254(2) 0.5000 1.268(2) 0.029(3) Uani 1 2 d S
O3 O 0.0000 0.5000 1.782(3) 0.020(5) Uani 1 4 d S

loop_
_atom_site_aniso_label
_atom_site_aniso_U_11
_atom_site_aniso_U_22
_atom_site_aniso_U_33
_atom_site_aniso_U_23
_atom_site_aniso_U_13
_atom_site_aniso_U_12
Pb1 0.0245(4) 0.0175(4) 0.0223(3) -0.0009(14) 0.000 0.000
O2 0.027(9) 0.023(9) 0.026(7) 0.010(7) 0.000 0.000
O1 0.050(6) 0.033(6) 0.039(6) 0.023(14) -0.012(13) 0.004(5)
N6 0.018(9) 0.026(11) 0.025(7) 0.002(8) 0.000 0.000
F3 0.024(7) 0.038(9) 0.023(6) 0.000 -0.004(5) 0.000
O3 0.021(11) 0.025(12) 0.013(8) 0.000 0.000 0.000

loop_
_atom_type_symbol
_atom_type_description
_atom_type_scat_dispersion_real
_atom_type_scat_dispersion_imag
_atom_type_scat_source
N N 0.0061 0.0033 'International Tables Vol C Tables 4.2.6.8 and 6.1.1.4'
O O 0.0106 0.0060 'International Tables Vol C Tables 4.2.6.8 and 6.1.1.4'
Pb Pb -3.3944 10.1111 'International Tables Vol C Tables 4.2.6.8 and 6.1.1.4'
F F 0.0171 0.0103 'International Tables Vol C Tables 4.2.6.8 and 6.1.1.4'

loop_
_geom_angle_atom_site_label_1
_geom_angle_atom_site_label_2
_geom_angle_atom_site_label_3
_geom_angle
_geom_angle_site_symmetry_1
_geom_angle_site_symmetry_3
O3 Pb1 F3 72.3(3) . .
O3 Pb1 F3 72.3(3) . 2_565
F3 Pb1 F3 62.9(5) . 2_565
O3 Pb1 O2 78.2(3) . 1_655
F3 Pb1 O2 68.3(4) . 1_655
F3 Pb1 O2 128.4(4) 2_565 1_655
O3 Pb1 O2 78.2(3) . .
F3 Pb1 O2 128.4(4) . .
F3 Pb1 O2 68.3(4) 2_565 .
O2 Pb1 O2 143.6(6) 1_655 .
O3 Pb1 Pb1 37.3(3) . 2_565
F3 Pb1 Pb1 43.55(19) . 2_565
F3 Pb1 Pb1 43.55(19) 2_565 2_565
O2 Pb1 Pb1 88.8(3) 1_655 2_565
O2 Pb1 Pb1 88.8(3) . 2_565
N6 O2 Pb1 104.6(3) . 1_455
N6 O2 Pb1 104.6(3) . .
Pb1 O2 Pb1 143.6(6) 1_455 .
O2 N6 O1 119.8(12) . 3_455
O2 N6 O1 119.8(12) . .
O1 N6 O1 120(2) 3_455 .
Pb1 F3 Pb1 92.9(4) . 2_565
Pb1 O3 Pb1 105.3(7) . 2_565

loop_
_geom_bond_atom_site_label_1
_geom_bond_atom_site_label_2
_geom_bond_distance
_geom_bond_site_symmetry_2
Pb1 O3 2.290(10) .
Pb1 F3 2.512(8) .
Pb1 F3 2.512(8) 2_565
Pb1 O2 2.720(5) 1_655
Pb1 O2 2.720(5) .
Pb1 Pb1 3.6416(13) 2_565
O2 N6 1.26(2) .
O2 Pb1 2.720(4) 1_455
O1 N6 1.263(13) .
N6 O1 1.263(13) 3_455
F3 Pb1 2.512(8) 2_565
O3 Pb1 2.290(10) 2_565
